data_4131689
loop_
_publ_author_name
'Jana, Manish'
'Pal, Nabhendu'
'White, Corey J.'
'Kupper, Claudia'
'Meyer, Franc'
'Lehnert, Nicolai'
'Majumdar, Amit'

_publ_section_title
;
 Functional Mononitrosyl Diiron(II) Complex Mediates the Reduction of NO
 to N<sub>2</sub>O with Relevance for Flavodiiron NO Reductases.
;
_journal_issue 41
_journal_name_full 'Journal of the American Chemical Society'
_journal_page_first 14380
_journal_page_last 14383
_journal_paper_doi 10.1021/jacs.7b08855
_journal_volume 139
_journal_year 2017
_chemical_formula_moiety 'C52 H70 Fe2 N14 O5, 3(B F4)'
_chemical_formula_sum 'C52 H70 B3 F12 Fe2 N14 O5'
_chemical_formula_weight 1343.35
_space_group_crystal_system triclinic
_space_group_IT_number 2
_space_group_name_Hall '-P 1'
_space_group_name_H-M_alt 'P -1'
_atom_sites_solution_hydrogens geom
_atom_sites_solution_primary dual
_audit_creation_date 2017-09-16
_audit_creation_method
;
Olex2 1.2
(compiled 2017.08.10 svn.r3458 for OlexSys, GUI svn.r5381)
;
_cell_angle_alpha 85.169(5)
_cell_angle_beta 85.229(6)
_cell_angle_gamma 70.914(4)
_cell_formula_units_Z 2
_cell_length_a 11.6141(17)
_cell_length_b 16.5066(18)
_cell_length_c 17.648(3)
_cell_measurement_reflns_used 4218
_cell_measurement_temperature 100(2)
_cell_measurement_theta_max 25.00
_cell_measurement_theta_min 2.32
_cell_volume 3180.4(8)
_computing_cell_refinement 'SAINT v8.34A (Bruker, 2013)'
_computing_data_collection 'APEX3 v2017.3-0 (Bruker-Axs,2016)'
_computing_data_reduction 'SAINT v8.34A (Bruker, 2013)'
_computing_molecular_graphics 'Olex2 (Dolomanov et al., 2009)'
_computing_publication_material 'Olex2 (Dolomanov et al., 2009)'
_computing_structure_refinement 'ShelXL (Sheldrick, 2015)'
_computing_structure_solution 'ShelXT (Sheldrick, 2015)'
_diffrn_ambient_temperature 100.01
_diffrn_measured_fraction_theta_full 0.944
_diffrn_measured_fraction_theta_max 0.959
_diffrn_measurement_device_type 'Bruker D8VENTURE with PHOTON II Detector'
_diffrn_measurement_method 'phi, omega and kappa scan'
_diffrn_radiation_probe x-ray
_diffrn_radiation_type MoK\a
_diffrn_radiation_wavelength 0.71073
_diffrn_reflns_av_R_equivalents 0.0960
_diffrn_reflns_av_unetI/netI 0.1658
_diffrn_reflns_Laue_measured_fraction_full 0.944
_diffrn_reflns_Laue_measured_fraction_max 0.959
_diffrn_reflns_limit_h_max 13
_diffrn_reflns_limit_h_min -13
_diffrn_reflns_limit_k_max 19
_diffrn_reflns_limit_k_min -18
_diffrn_reflns_limit_l_max 18
_diffrn_reflns_limit_l_min -21
_diffrn_reflns_number 21347
_diffrn_reflns_point_group_measured_fraction_full 0.944
_diffrn_reflns_point_group_measured_fraction_max 0.959
_diffrn_reflns_theta_full 25.242
_diffrn_reflns_theta_max 25.116
_diffrn_reflns_theta_min 2.249
_diffrn_source_type Micro-focus
_diffrn_standards_number 0
_exptl_absorpt_coefficient_mu 0.547
_exptl_absorpt_correction_T_max 0.7452
_exptl_absorpt_correction_T_min 0.6116
_exptl_absorpt_correction_type multi-scan
_exptl_absorpt_process_details
;
SADABS-2016/2 (Bruker,2016/2) was used for absorption correction.
wR2(int) was 0.1460 before and 0.0746 after correction.
The Ratio of minimum to maximum transmission is 0.8207.
The \l/2 correction factor is Not present.
;
_exptl_crystal_colour brown
_exptl_crystal_density_diffrn 1.403
_exptl_crystal_density_method 'not measured'
_exptl_crystal_description block
_exptl_crystal_F_000 1390
_exptl_crystal_size_max 0.22
_exptl_crystal_size_mid 0.14
_exptl_crystal_size_min 0.12
_refine_diff_density_max 1.147
_refine_diff_density_min -1.311
_refine_diff_density_rms 0.173
_refine_ls_extinction_method none
_refine_ls_goodness_of_fit_ref 1.055
_refine_ls_hydrogen_treatment constr
_refine_ls_matrix_type full
_refine_ls_number_parameters 771
_refine_ls_number_reflns 10864
_refine_ls_number_restraints 51
_refine_ls_restrained_S_all 1.065
_refine_ls_R_factor_all 0.1718
_refine_ls_R_factor_gt 0.1082
_refine_ls_shift/su_max 0.000
_refine_ls_shift/su_mean 0.000
_refine_ls_structure_factor_coef Fsqd
_refine_ls_weighting_details 'w=1/[\s^2^(Fo^2^)+(0.2000P)^2^] where P=(Fo^2^+2Fc^2^)/3'
_refine_ls_weighting_scheme calc
_refine_ls_wR_factor_gt 0.2867
_refine_ls_wR_factor_ref 0.3495
_reflns_Friedel_coverage 0.000
_reflns_number_gt 5781
_reflns_number_total 10864
_reflns_threshold_expression 'I > 2\s(I)'
_cod_data_source_file ja7b08855_si_003.cif
_cod_data_source_block Mononitrosyl1
_cod_original_cell_volume 3180.5(8)
_cod_database_code 4131689
_shelxl_version_number 2014-3
_shelx_space_group_comment
;
The symmetry employed for this shelxl refinement is uniquely defined
by the following loop, which should always be used as a source of
symmetry information in preference to the above space-group names.
They are only intended as comments.
;
_olex2_refinement_description
;
1. Fixed Uiso
 At 1.2 times of:
  All C(H) groups, All C(H,H) groups
 At 1.5 times of:
  All C(H,H,H) groups
2. Restrained distances
 N13-C48 \\sim N13-C49B \\sim N13-C49A
 with sigma of 0.02
 N14-C51 \\sim N14-C52B \\sim N14-C52A
 with sigma of 0.02
 F5-B2 \\sim F6-B2 \\sim F8A-B2 \\sim F8B-B2 \\sim F7A-B2 \\sim F7B-B2
 with sigma of 0.02
 F9-B3 \\sim F11B-B3 \\sim F11A-B3 \\sim F12B-B3 \\sim F12A-B3 \\sim F10-B3
 with sigma of 0.02
 F3-B1 \\sim F2A-B1 \\sim F4B-B1 \\sim F1-B1 \\sim F4A-B1 \\sim F2B-B1
 with sigma of 0.02
3. Uiso/Uaniso restraints and constraints
Uanis(C51) = Uanis(C52B) = Uanis(C52A)
Uanis(C48) = Uanis(C49B) = Uanis(C49A)
Uanis(F5) = Uanis(F8B) = Uanis(F8A) = Uanis(F7A) = Uanis(F7B)
Uanis(F10) = Uanis(F12A) = Uanis(F12B) = Uanis(F11A) = Uanis(F11B)
Uanis(F3) = Uanis(F1) = Uanis(F2B) = Uanis(F2A) = Uanis(F4A) = Uanis(F4B)
Uanis(Fe1) = Uanis(N12)
4. Others
 Sof(C49B)=Sof(H49D)=Sof(H49E)=Sof(H49F)=Sof(C52B)=Sof(H52D)=Sof(H52E)=
 Sof(H52F)=1-FVAR(1)
 Sof(C49A)=Sof(H49A)=Sof(H49B)=Sof(H49C)=Sof(C52A)=Sof(H52A)=Sof(H52B)=
 Sof(H52C)=FVAR(1)
 Sof(F2B)=Sof(F4B)=Sof(F7B)=Sof(F8B)=Sof(F11B)=Sof(F12B)=1-FVAR(2)
 Sof(F2A)=Sof(F4A)=Sof(F7A)=Sof(F8A)=Sof(F11A)=Sof(F12A)=FVAR(2)
5.a Ternary CH refined with riding coordinates:
 C1(H1)
5.b Secondary CH2 refined with riding coordinates:
 C2(H2A,H2B), C3(H3A,H3B), C11(H11A,H11B), C13(H13A,H13B), C21(H21A,H21B),
 C23(H23A,H23B), C24(H24A,H24B), C32(H32A,H32B), C34(H34A,H34B), C42(H42A,H42B)
5.c Aromatic/amide H refined with riding coordinates:
 C6(H6), C7(H7), C8(H8), C9(H9), C16(H16), C17(H17), C18(H18), C19(H19),
 C27(H27), C28(H28), C29(H29), C30(H30), C37(H37), C38(H38), C39(H39), C40(H40),
  C44(H44), C47(H47), C50(H50)
5.d Idealised Me refined as rotating group:
 C12(H12A,H12B,H12C), C22(H22A,H22B,H22C), C33(H33A,H33B,H33C), C43(H43A,H43B,
 H43C), C45(H45A,H45B,H45C), C46(H46A,H46B,H46C), C48(H48A,H48B,H48C),
 C49A(H49A,H49B,H49C), C49B(H49D,H49E,H49F), C51(H51A,H51B,H51C), C52A(H52A,
 H52B,H52C), C52B(H52D,H52E,H52F)
;
_olex2_submission_special_instructions 'No special instructions were received'

loop_
_space_group_symop_operation_xyz
'x, y, z'
'-x, -y, -z'

loop_
_atom_site_label
_atom_site_type_symbol
_atom_site_fract_x
_atom_site_fract_y
_atom_site_fract_z
_atom_site_U_iso_or_equiv
_atom_site_adp_type
_atom_site_occupancy
_atom_site_site_symmetry_order
_atom_site_calc_flag
_atom_site_refinement_flags_posn
_atom_site_refinement_flags_occupancy
_atom_site_disorder_assembly
_atom_site_disorder_group
Fe1 Fe 0.44336(10) 0.13605(7) 0.72752(7) 0.0213(3) Uani 1 1 d . . . .
Fe2 Fe 0.25520(10) 0.35877(7) 0.71382(7) 0.0229(3) Uani 1 1 d . . . .
O1 O 0.4133(4) 0.2596(3) 0.7055(3) 0.0208(12) Uani 1 1 d . . . .
O2 O 0.2181(6) 0.1162(5) 0.6917(5) 0.062(2) Uani 1 1 d . . . .
O3 O 0.4855(5) 0.1189(4) 0.6077(3) 0.0272(14) Uani 1 1 d . . . .
O4 O 0.1239(5) 0.3057(4) 0.7616(4) 0.0313(14) Uani 1 1 d . . . .
O5 O 0.2949(6) 0.3657(4) 0.8373(4) 0.0356(16) Uani 1 1 d . . . .
N1 N 0.6369(6) 0.1399(4) 0.7305(4) 0.0201(15) Uani 1 1 d . . . .
N2 N 0.5478(6) 0.0059(4) 0.7341(4) 0.0221(16) Uani 1 1 d . . . .
N3 N 0.7298(6) -0.0963(4) 0.7342(4) 0.0239(16) Uani 1 1 d . . . .
N4 N 0.4610(6) 0.1358(4) 0.8454(4) 0.0199(15) Uani 1 1 d . . . .
N5 N 0.5788(6) 0.1228(4) 0.9421(4) 0.0232(16) Uani 1 1 d . . . .
N6 N 0.3800(6) 0.4272(4) 0.6502(4) 0.0243(16) Uani 1 1 d . . . .
N7 N 0.1987(6) 0.3737(4) 0.6002(4) 0.0304(18) Uani 1 1 d . . . .
N8 N 0.1945(7) 0.4391(5) 0.4841(4) 0.038(2) Uani 1 1 d . . . .
N9 N 0.1727(6) 0.4931(4) 0.7325(4) 0.0256(17) Uani 1 1 d . . . .
N10 N 0.2140(6) 0.6042(4) 0.7739(4) 0.0243(16) Uani 1 1 d . . . .
N11 N 0.4267(6) 0.1441(4) 0.4881(4) 0.0287(17) Uani 1 1 d . . . .
N12 N 0.2962(6) 0.1280(4) 0.7219(4) 0.0213(3) Uani 1 1 d . . . .
N13 N 0.0112(7) 0.2616(5) 0.8604(5) 0.049(2) Uani 1 1 d D . . .
N14 N 0.3263(6) 0.4099(5) 0.9478(4) 0.038(2) Uani 1 1 d D . . .
C1 C 0.5166(7) 0.2902(5) 0.7008(5) 0.0261(19) Uani 1 1 d . . . .
H1 H 0.5232 0.3129 0.7505 0.031 Uiso 1 1 calc R . . .
C2 C 0.6338(7) 0.2184(5) 0.6805(5) 0.027(2) Uani 1 1 d . . . .
H2A H 0.6365 0.2061 0.6263 0.033 Uiso 1 1 calc R . . .
H2B H 0.7055 0.2360 0.6883 0.033 Uiso 1 1 calc R . . .
C3 C 0.7206(7) 0.0577(5) 0.6994(5) 0.0254(19) Uani 1 1 d . . . .
H3A H 0.7285 0.0639 0.6431 0.030 Uiso 1 1 calc R . . .
H3B H 0.8027 0.0435 0.7191 0.030 Uiso 1 1 calc R . . .
C4 C 0.6682(7) -0.0105(5) 0.7236(4) 0.0204(18) Uani 1 1 d . . . .
C5 C 0.5287(7) -0.0720(5) 0.7515(5) 0.0219(18) Uani 1 1 d . . . .
C6 C 0.4200(7) -0.0907(6) 0.7663(5) 0.030(2) Uani 1 1 d . . . .
H6 H 0.3428 -0.0469 0.7673 0.036 Uiso 1 1 calc R . . .
C7 C 0.4303(8) -0.1755(6) 0.7793(5) 0.034(2) Uani 1 1 d . . . .
H7 H 0.3576 -0.1902 0.7879 0.041 Uiso 1 1 calc R . . .
C8 C 0.5454(8) -0.2438(6) 0.7805(5) 0.037(2) Uani 1 1 d . . . .
H8 H 0.5478 -0.3018 0.7910 0.044 Uiso 1 1 calc R . . .
C9 C 0.6530(7) -0.2240(5) 0.7663(5) 0.0253(19) Uani 1 1 d . . . .
H9 H 0.7306 -0.2674 0.7666 0.030 Uiso 1 1 calc R . . .
C10 C 0.6418(7) -0.1372(5) 0.7514(5) 0.0215(18) Uani 1 1 d . . . .
C11 C 0.8620(7) -0.1373(5) 0.7391(5) 0.0260(19) Uani 1 1 d . . . .
H11A H 0.8777 -0.1697 0.7890 0.031 Uiso 1 1 calc R . . .
H11B H 0.9011 -0.0921 0.7367 0.031 Uiso 1 1 calc R . . .
C12 C 0.9206(8) -0.1980(6) 0.6764(5) 0.037(2) Uani 1 1 d . . . .
H12A H 0.9017 -0.1672 0.6266 0.055 Uiso 1 1 calc GR . . .
H12B H 0.8886 -0.2464 0.6815 0.055 Uiso 1 1 calc GR . . .
H12C H 1.0092 -0.2194 0.6804 0.055 Uiso 1 1 calc GR . . .
C13 C 0.6653(7) 0.1481(5) 0.8096(5) 0.026(2) Uani 1 1 d . . . .
H13A H 0.6716 0.2059 0.8139 0.031 Uiso 1 1 calc R . . .
H13B H 0.7451 0.1051 0.8211 0.031 Uiso 1 1 calc R . . .
C14 C 0.5688(7) 0.1348(5) 0.8660(5) 0.0245(19) Uani 1 1 d . . . .
C15 C 0.3978(8) 0.1234(5) 0.9134(5) 0.028(2) Uani 1 1 d . . . .
C16 C 0.2799(7) 0.1155(5) 0.9243(5) 0.030(2) Uani 1 1 d . . . .
H16 H 0.2307 0.1196 0.8828 0.036 Uiso 1 1 calc R . . .
C17 C 0.2397(8) 0.1013(6) 1.0001(6) 0.039(2) Uani 1 1 d . . . .
H17 H 0.1615 0.0949 1.0108 0.047 Uiso 1 1 calc R . . .
C18 C 0.3149(8) 0.0966(6) 1.0604(5) 0.032(2) Uani 1 1 d . . . .
H18 H 0.2849 0.0880 1.1112 0.038 Uiso 1 1 calc R . . .
C19 C 0.4298(8) 0.1038(6) 1.0484(5) 0.034(2) Uani 1 1 d . . . .
H19 H 0.4796 0.1002 1.0894 0.041 Uiso 1 1 calc R . . .
C20 C 0.4688(7) 0.1167(5) 0.9738(5) 0.0234(19) Uani 1 1 d . . . .
C21 C 0.6870(7) 0.1146(6) 0.9840(5) 0.031(2) Uani 1 1 d . . . .
H21A H 0.7611 0.0945 0.9495 0.037 Uiso 1 1 calc R . . .
H21B H 0.6935 0.0708 1.0268 0.037 Uiso 1 1 calc R . . .
C22 C 0.6813(9) 0.1993(7) 1.0151(6) 0.047(3) Uani 1 1 d . . . .
H22A H 0.6688 0.2439 0.9734 0.070 Uiso 1 1 calc GR . . .
H22B H 0.7580 0.1925 1.0383 0.070 Uiso 1 1 calc GR . . .
H22C H 0.6133 0.2161 1.0536 0.070 Uiso 1 1 calc GR . . .
C23 C 0.5005(7) 0.3609(6) 0.6377(5) 0.030(2) Uani 1 1 d . . . .
H23A H 0.5661 0.3869 0.6378 0.036 Uiso 1 1 calc R . . .
H23B H 0.5056 0.3366 0.5877 0.036 Uiso 1 1 calc R . . .
C24 C 0.3305(8) 0.4661(6) 0.5767(5) 0.029(2) Uani 1 1 d . . . .
H24A H 0.2886 0.5284 0.5811 0.035 Uiso 1 1 calc R . . .
H24B H 0.3985 0.4591 0.5373 0.035 Uiso 1 1 calc R . . .
C25 C 0.2446(7) 0.4266(5) 0.5530(5) 0.026(2) Uani 1 1 d . . . .
C26 C 0.1151(8) 0.3574(6) 0.5601(6) 0.031(2) Uani 1 1 d . . . .
C27 C 0.0381(8) 0.3068(7) 0.5826(6) 0.045(3) Uani 1 1 d . . . .
H27 H 0.0406 0.2781 0.6317 0.054 Uiso 1 1 calc R . . .
C28 C -0.0410(9) 0.3011(6) 0.5297(7) 0.045(3) Uani 1 1 d . . . .
H28 H -0.0943 0.2684 0.5429 0.054 Uiso 1 1 calc R . . .
C29 C -0.0430(9) 0.3437(7) 0.4566(7) 0.051(3) Uani 1 1 d . . . .
H29 H -0.0981 0.3384 0.4219 0.061 Uiso 1 1 calc R . . .
C30 C 0.0327(9) 0.3933(6) 0.4329(6) 0.040(3) Uani 1 1 d . . . .
H30 H 0.0320 0.4222 0.3840 0.048 Uiso 1 1 calc R . . .
C31 C 0.1085(8) 0.3955(6) 0.4887(6) 0.032(2) Uani 1 1 d . . . .
C32 C 0.2263(9) 0.4915(6) 0.4175(5) 0.042(3) Uani 1 1 d . . . .
H32A H 0.2750 0.5255 0.4337 0.050 Uiso 1 1 calc R . . .
H32B H 0.1508 0.5318 0.3964 0.050 Uiso 1 1 calc R . . .
C33 C 0.2998(10) 0.4313(7) 0.3565(5) 0.046(3) Uani 1 1 d . . . .
H33A H 0.3247 0.4650 0.3138 0.069 Uiso 1 1 calc GR . . .
H33B H 0.2493 0.4004 0.3383 0.069 Uiso 1 1 calc GR . . .
H33C H 0.3725 0.3899 0.3784 0.069 Uiso 1 1 calc GR . . .
C34 C 0.3812(7) 0.4954(5) 0.6994(5) 0.0258(19) Uani 1 1 d . . . .
H34A H 0.4057 0.5408 0.6687 0.031 Uiso 1 1 calc R . . .
H34B H 0.4399 0.4711 0.7395 0.031 Uiso 1 1 calc R . . .
C35 C 0.2547(7) 0.5320(5) 0.7345(5) 0.0236(19) Uani 1 1 d . . . .
C36 C 0.0700(7) 0.5441(5) 0.7748(5) 0.0231(19) Uani 1 1 d . . . .
C37 C -0.0434(7) 0.5330(5) 0.7926(5) 0.0240(19) Uani 1 1 d . . . .
H37 H -0.0641 0.4878 0.7733 0.029 Uiso 1 1 calc R . . .
C38 C -0.1237(8) 0.5910(6) 0.8397(5) 0.033(2) Uani 1 1 d . . . .
H38 H -0.2010 0.5846 0.8541 0.040 Uiso 1 1 calc R . . .
C39 C -0.0958(8) 0.6581(5) 0.8665(5) 0.030(2) Uani 1 1 d . . . .
H39 H -0.1549 0.6971 0.8980 0.036 Uiso 1 1 calc R . . .
C40 C 0.0159(8) 0.6700(5) 0.8488(5) 0.031(2) Uani 1 1 d . . . .
H40 H 0.0363 0.7153 0.8681 0.037 Uiso 1 1 calc R . . .
C41 C 0.0957(7) 0.6127(5) 0.8015(5) 0.0242(19) Uani 1 1 d . . . .
C42 C 0.2849(8) 0.6573(6) 0.7930(5) 0.031(2) Uani 1 1 d . . . .
H42A H 0.2329 0.7183 0.7909 0.038 Uiso 1 1 calc R . . .
H42B H 0.3542 0.6513 0.7549 0.038 Uiso 1 1 calc R . . .
C43 C 0.3334(8) 0.6323(6) 0.8717(5) 0.036(2) Uani 1 1 d . . . .
H43A H 0.3767 0.5704 0.8761 0.054 Uiso 1 1 calc GR . . .
H43B H 0.2653 0.6469 0.9102 0.054 Uiso 1 1 calc GR . . .
H43C H 0.3897 0.6635 0.8796 0.054 Uiso 1 1 calc GR . . .
C44 C 0.4111(8) 0.1588(5) 0.5593(5) 0.028(2) Uani 1 1 d . . . .
H44 H 0.3392 0.2023 0.5761 0.034 Uiso 1 1 calc R . . .
C45 C 0.3351(9) 0.1938(6) 0.4334(6) 0.042(3) Uani 1 1 d . . . .
H45A H 0.2634 0.2310 0.4612 0.063 Uiso 1 1 calc GR . . .
H45B H 0.3106 0.1542 0.4050 0.063 Uiso 1 1 calc GR . . .
H45C H 0.3708 0.2291 0.3977 0.063 Uiso 1 1 calc GR . . .
C46 C 0.5341(8) 0.0824(6) 0.4541(5) 0.037(2) Uani 1 1 d . . . .
H46A H 0.5837 0.1130 0.4241 0.055 Uiso 1 1 calc GR . . .
H46B H 0.5091 0.0474 0.4208 0.055 Uiso 1 1 calc GR . . .
H46C H 0.5822 0.0453 0.4943 0.055 Uiso 1 1 calc GR . . .
C47 C 0.0840(8) 0.3042(6) 0.8284(6) 0.037(2) Uani 1 1 d . . . .
H47 H 0.1082 0.3376 0.8613 0.045 Uiso 1 1 calc R . . .
C48 C -0.0292(10) 0.2106(8) 0.8143(7) 0.067(3) Uani 1 1 d D . . .
H48A H -0.1185 0.2318 0.8146 0.100 Uiso 1 1 calc GR . . .
H48B H -0.0021 0.1507 0.8346 0.100 Uiso 1 1 calc GR . . .
H48C H 0.0051 0.2142 0.7620 0.100 Uiso 1 1 calc GR . . .
C49A C -0.032(4) 0.277(3) 0.9384(12) 0.067(3) Uani 0.52(9) 1 d D P A 1
H49A H 0.0148 0.3078 0.9606 0.100 Uiso 0.52(9) 1 calc GR P A 1
H49B H -0.0213 0.2217 0.9674 0.100 Uiso 0.52(9) 1 calc GR P A 1
H49C H -0.1186 0.3111 0.9405 0.100 Uiso 0.52(9) 1 calc GR P A 1
C49B C -0.037(4) 0.255(4) 0.9366(14) 0.067(3) Uani 0.48(9) 1 d D P A 2
H49D H 0.0079 0.1989 0.9609 0.100 Uiso 0.48(9) 1 calc GR P A 2
H49E H -0.1236 0.2596 0.9362 0.100 Uiso 0.48(9) 1 calc GR P A 2
H49F H -0.0294 0.3008 0.9652 0.100 Uiso 0.48(9) 1 calc GR P A 2
C50 C 0.3623(8) 0.3657(6) 0.8866(5) 0.035(2) Uani 1 1 d . . . .
H50 H 0.4458 0.3317 0.8806 0.042 Uiso 1 1 calc R . . .
C51 C 0.1975(8) 0.4578(6) 0.9634(5) 0.040(2) Uani 1 1 d D . . .
H51A H 0.1577 0.4768 0.9152 0.060 Uiso 1 1 calc GR . . .
H51B H 0.1904 0.5080 0.9917 0.060 Uiso 1 1 calc GR . . .
H51C H 0.1579 0.4208 0.9938 0.060 Uiso 1 1 calc GR . . .
C52A C 0.410(2) 0.419(3) 1.0018(17) 0.040(2) Uani 0.52(9) 1 d D P A 1
H52A H 0.3920 0.3946 1.0522 0.060 Uiso 0.52(9) 1 calc GR P A 1
H52B H 0.3991 0.4803 1.0051 0.060 Uiso 0.52(9) 1 calc GR P A 1
H52C H 0.4942 0.3890 0.9843 0.060 Uiso 0.52(9) 1 calc GR P A 1
C52B C 0.410(2) 0.390(4) 1.0100(15) 0.040(2) Uani 0.48(9) 1 d D P A 2
H52D H 0.3922 0.3469 1.0464 0.060 Uiso 0.48(9) 1 calc GR P A 2
H52E H 0.3990 0.4425 1.0361 0.060 Uiso 0.48(9) 1 calc GR P A 2
H52F H 0.4944 0.3679 0.9891 0.060 Uiso 0.48(9) 1 calc GR P A 2
F1 F 0.9407(6) -0.0041(4) 0.8335(5) 0.0768(14) Uani 1 1 d D . . .
F2A F 1.0404(14) -0.0871(11) 0.9273(9) 0.0768(14) Uani 0.412(6) 1 d D P B 1
F2B F 1.0329(10) -0.1265(7) 0.8955(8) 0.0768(14) Uani 0.588(6) 1 d D P B 2
F3 F 1.1287(6) -0.0187(4) 0.8700(5) 0.0768(14) Uani 1 1 d D . . .
F4A F 1.0982(16) -0.1374(9) 0.8233(13) 0.0768(14) Uani 0.412(6) 1 d D P B 1
F4B F 1.1074(11) -0.1007(8) 0.7857(8) 0.0768(14) Uani 0.588(6) 1 d D P B 2
B1 B 1.0520(8) -0.0591(6) 0.8513(6) 0.046(3) Uani 1 1 d D . . .
F5 F 0.2726(6) 0.6909(5) 0.6150(4) 0.0709(15) Uani 1 1 d D . . .
F6 F 0.4403(7) 0.6155(4) 0.5485(4) 0.072(2) Uani 1 1 d D . . .
F7A F 0.3312(17) 0.7613(11) 0.5059(10) 0.0709(15) Uani 0.412(6) 1 d D P B 1
F8A F 0.4202(16) 0.7311(11) 0.6167(10) 0.0709(15) Uani 0.412(6) 1 d D P B 1
F7B F 0.2994(12) 0.7294(9) 0.4964(7) 0.0709(15) Uani 0.588(6) 1 d D P B 2
F8B F 0.4428(10) 0.7389(8) 0.5692(8) 0.0709(15) Uani 0.588(6) 1 d D P B 2
B2 B 0.3636(8) 0.6972(6) 0.5631(6) 0.049(3) Uani 1 1 d D . . .
F9 F -0.3382(6) 0.3383(4) 0.8584(5) 0.083(2) Uani 1 1 d D . . .
F10 F -0.4168(6) 0.4802(4) 0.8219(4) 0.0705(15) Uani 1 1 d D . . .
F11A F -0.2135(13) 0.4050(10) 0.7844(10) 0.0705(15) Uani 0.412(6) 1 d D P B 1
F12A F -0.2714(16) 0.4248(11) 0.9003(10) 0.0705(15) Uani 0.412(6) 1 d D P B 1
F11B F -0.2797(11) 0.3827(7) 0.7573(7) 0.0705(15) Uani 0.588(6) 1 d D P B 2
F12B F -0.2239(10) 0.4311(7) 0.8566(8) 0.0705(15) Uani 0.588(6) 1 d D P B 2
B3 B -0.3160(8) 0.4120(6) 0.8318(6) 0.039(3) Uani 1 1 d D . . .

loop_
_atom_site_aniso_label
_atom_site_aniso_U_11
_atom_site_aniso_U_22
_atom_site_aniso_U_33
_atom_site_aniso_U_23
_atom_site_aniso_U_13
_atom_site_aniso_U_12
Fe1 0.0183(6) 0.0295(6) 0.0135(7) -0.0049(5) -0.0034(5) -0.0029(5)
Fe2 0.0203(6) 0.0274(6) 0.0191(7) -0.0060(5) -0.0027(5) -0.0033(5)
O1 0.016(3) 0.027(3) 0.021(3) -0.001(2) -0.003(2) -0.009(2)
O2 0.034(4) 0.077(5) 0.080(6) -0.015(5) -0.023(4) -0.018(4)
O3 0.028(3) 0.034(3) 0.017(3) -0.002(3) 0.000(3) -0.007(3)
O4 0.037(3) 0.033(3) 0.027(4) -0.005(3) 0.002(3) -0.015(3)
O5 0.039(4) 0.040(4) 0.026(4) -0.006(3) -0.004(3) -0.008(3)
N1 0.019(3) 0.026(3) 0.015(4) -0.007(3) 0.000(3) -0.006(3)
N2 0.020(4) 0.030(4) 0.014(4) -0.009(3) 0.004(3) -0.005(3)
N3 0.024(4) 0.032(4) 0.017(4) -0.008(3) -0.002(3) -0.009(3)
N4 0.023(4) 0.025(3) 0.006(3) -0.002(3) -0.003(3) 0.001(3)
N5 0.029(4) 0.030(4) 0.014(4) -0.002(3) -0.003(3) -0.014(3)
N6 0.023(4) 0.030(4) 0.014(4) -0.006(3) -0.008(3) 0.002(3)
N7 0.031(4) 0.031(4) 0.023(4) -0.011(3) -0.010(3) 0.001(3)
N8 0.034(4) 0.047(5) 0.022(5) -0.014(4) -0.004(3) 0.006(4)
N9 0.019(4) 0.041(4) 0.014(4) -0.006(3) -0.006(3) -0.003(3)
N10 0.026(4) 0.029(4) 0.023(4) -0.003(3) -0.005(3) -0.013(3)
N11 0.033(4) 0.035(4) 0.014(4) -0.005(3) -0.008(3) -0.002(3)
N12 0.0183(6) 0.0295(6) 0.0135(7) -0.0049(5) -0.0034(5) -0.0029(5)
N13 0.021(4) 0.054(5) 0.067(7) 0.016(5) -0.004(4) -0.009(4)
N14 0.033(4) 0.057(5) 0.019(4) -0.010(4) -0.007(3) -0.004(4)
C1 0.032(5) 0.023(4) 0.023(5) -0.004(4) 0.002(4) -0.010(4)
C2 0.017(4) 0.050(5) 0.013(5) -0.005(4) 0.002(3) -0.006(4)
C3 0.028(4) 0.027(4) 0.017(5) -0.006(4) 0.004(4) -0.003(4)
C4 0.025(4) 0.023(4) 0.010(4) -0.005(3) -0.006(3) -0.002(3)
C5 0.022(4) 0.023(4) 0.022(5) -0.009(3) -0.007(3) -0.005(3)
C6 0.022(4) 0.037(5) 0.028(5) -0.006(4) -0.005(4) -0.003(4)
C7 0.022(4) 0.052(6) 0.029(6) -0.011(4) -0.009(4) -0.010(4)
C8 0.045(6) 0.037(5) 0.025(6) -0.002(4) -0.011(4) -0.006(4)
C9 0.028(5) 0.032(5) 0.014(5) -0.005(3) -0.006(4) -0.004(4)
C10 0.019(4) 0.028(4) 0.017(5) -0.007(3) 0.000(3) -0.006(3)
C11 0.016(4) 0.031(4) 0.028(5) 0.002(4) -0.010(4) -0.002(3)
C12 0.023(5) 0.046(6) 0.033(6) -0.010(4) -0.005(4) 0.004(4)
C13 0.024(4) 0.031(5) 0.018(5) -0.004(4) -0.010(4) 0.000(4)
C14 0.020(4) 0.025(4) 0.027(5) -0.009(4) 0.000(4) -0.005(3)
C15 0.029(5) 0.025(4) 0.021(5) -0.005(4) -0.002(4) 0.004(4)
C16 0.023(4) 0.037(5) 0.026(5) -0.005(4) -0.006(4) -0.003(4)
C17 0.033(5) 0.048(6) 0.032(6) -0.014(5) 0.013(4) -0.008(4)
C18 0.035(5) 0.041(5) 0.016(5) -0.003(4) 0.005(4) -0.009(4)
C19 0.041(5) 0.050(6) 0.012(5) -0.009(4) 0.000(4) -0.013(4)
C20 0.024(4) 0.033(5) 0.014(5) -0.005(4) -0.002(3) -0.010(4)
C21 0.022(4) 0.056(6) 0.018(5) -0.007(4) -0.007(4) -0.014(4)
C22 0.040(6) 0.073(7) 0.032(6) -0.018(5) -0.012(5) -0.018(5)
C23 0.022(4) 0.044(5) 0.021(5) -0.003(4) 0.003(4) -0.009(4)
C24 0.028(5) 0.040(5) 0.016(5) -0.007(4) -0.001(4) -0.005(4)
C25 0.030(5) 0.031(5) 0.011(5) -0.001(4) -0.008(4) -0.002(4)
C26 0.025(5) 0.032(5) 0.034(6) -0.010(4) -0.015(4) -0.003(4)
C27 0.032(5) 0.056(6) 0.043(7) -0.029(5) -0.011(5) 0.001(5)
C28 0.032(5) 0.044(6) 0.064(8) -0.026(5) -0.010(5) -0.011(4)
C29 0.036(6) 0.052(6) 0.051(8) -0.037(6) -0.022(5) 0.017(5)
C30 0.037(5) 0.029(5) 0.042(7) -0.014(4) -0.014(5) 0.011(4)
C31 0.025(5) 0.034(5) 0.039(6) -0.022(4) -0.012(4) -0.004(4)
C32 0.053(6) 0.045(6) 0.022(6) -0.004(4) -0.014(5) -0.006(5)
C33 0.054(6) 0.057(6) 0.019(5) -0.004(5) -0.008(5) -0.004(5)
C34 0.026(4) 0.030(4) 0.023(5) 0.005(4) -0.008(4) -0.010(4)
C35 0.020(4) 0.032(5) 0.018(5) 0.000(4) -0.015(3) -0.004(4)
C36 0.018(4) 0.035(5) 0.016(5) -0.010(4) -0.003(3) -0.004(3)
C37 0.026(4) 0.022(4) 0.024(5) 0.002(3) -0.006(4) -0.007(3)
C38 0.024(5) 0.037(5) 0.029(6) 0.000(4) 0.000(4) 0.002(4)
C39 0.037(5) 0.028(5) 0.016(5) -0.002(4) -0.004(4) 0.003(4)
C40 0.037(5) 0.031(5) 0.020(5) -0.006(4) -0.005(4) -0.003(4)
C41 0.025(4) 0.030(4) 0.016(5) 0.000(4) -0.003(3) -0.007(4)
C42 0.034(5) 0.038(5) 0.024(5) -0.008(4) -0.003(4) -0.012(4)
C43 0.043(5) 0.045(5) 0.020(5) -0.008(4) -0.016(4) -0.007(4)
C44 0.035(5) 0.028(4) 0.014(5) 0.003(4) -0.002(4) 0.001(4)
C45 0.048(6) 0.046(6) 0.029(6) -0.011(5) -0.011(5) -0.006(5)
C46 0.045(6) 0.044(5) 0.015(5) -0.004(4) -0.002(4) -0.006(4)
C47 0.031(5) 0.038(5) 0.041(7) 0.004(5) -0.014(5) -0.008(4)
C48 0.035(5) 0.091(9) 0.066(7) 0.023(6) 0.005(4) -0.017(5)
C49A 0.035(5) 0.091(9) 0.066(7) 0.023(6) 0.005(4) -0.017(5)
C49B 0.035(5) 0.091(9) 0.066(7) 0.023(6) 0.005(4) -0.017(5)
C50 0.024(5) 0.047(6) 0.027(6) 0.004(4) -0.005(4) -0.003(4)
C51 0.039(4) 0.055(6) 0.023(4) -0.009(4) -0.013(3) -0.005(4)
C52A 0.039(4) 0.055(6) 0.023(4) -0.009(4) -0.013(3) -0.005(4)
C52B 0.039(4) 0.055(6) 0.023(4) -0.009(4) -0.013(3) -0.005(4)
F1 0.054(2) 0.068(3) 0.109(4) -0.017(2) -0.031(2) -0.011(2)
F2A 0.054(2) 0.068(3) 0.109(4) -0.017(2) -0.031(2) -0.011(2)
F2B 0.054(2) 0.068(3) 0.109(4) -0.017(2) -0.031(2) -0.011(2)
F3 0.054(2) 0.068(3) 0.109(4) -0.017(2) -0.031(2) -0.011(2)
F4A 0.054(2) 0.068(3) 0.109(4) -0.017(2) -0.031(2) -0.011(2)
F4B 0.054(2) 0.068(3) 0.109(4) -0.017(2) -0.031(2) -0.011(2)
B1 0.030(6) 0.066(8) 0.045(8) -0.003(6) -0.006(5) -0.017(6)
F5 0.072(3) 0.082(4) 0.058(3) 0.011(3) 0.002(3) -0.030(3)
F6 0.094(5) 0.075(5) 0.044(4) -0.008(4) 0.020(4) -0.026(4)
F7A 0.072(3) 0.082(4) 0.058(3) 0.011(3) 0.002(3) -0.030(3)
F8A 0.072(3) 0.082(4) 0.058(3) 0.011(3) 0.002(3) -0.030(3)
F7B 0.072(3) 0.082(4) 0.058(3) 0.011(3) 0.002(3) -0.030(3)
F8B 0.072(3) 0.082(4) 0.058(3) 0.011(3) 0.002(3) -0.030(3)
B2 0.040(7) 0.050(7) 0.057(9) 0.025(6) -0.019(6) -0.018(6)
F9 0.062(4) 0.065(4) 0.131(8) -0.004(4) 0.009(4) -0.037(4)
F10 0.058(3) 0.062(3) 0.080(4) -0.003(3) -0.016(3) -0.002(2)
F11A 0.058(3) 0.062(3) 0.080(4) -0.003(3) -0.016(3) -0.002(2)
F12A 0.058(3) 0.062(3) 0.080(4) -0.003(3) -0.016(3) -0.002(2)
F11B 0.058(3) 0.062(3) 0.080(4) -0.003(3) -0.016(3) -0.002(2)
F12B 0.058(3) 0.062(3) 0.080(4) -0.003(3) -0.016(3) -0.002(2)
B3 0.030(6) 0.037(6) 0.050(8) -0.001(5) -0.010(5) -0.010(5)

loop_
_atom_type_symbol
_atom_type_description
_atom_type_scat_dispersion_real
_atom_type_scat_dispersion_imag
_atom_type_scat_source
C C 0.0033 0.0016 'International Tables Vol C Tables 4.2.6.8 and 6.1.1.4'
H H 0.0000 0.0000 'International Tables Vol C Tables 4.2.6.8 and 6.1.1.4'
B B 0.0013 0.0007 'International Tables Vol C Tables 4.2.6.8 and 6.1.1.4'
F F 0.0171 0.0103 'International Tables Vol C Tables 4.2.6.8 and 6.1.1.4'
Fe Fe 0.3463 0.8444 'International Tables Vol C Tables 4.2.6.8 and 6.1.1.4'
N N 0.0061 0.0033 'International Tables Vol C Tables 4.2.6.8 and 6.1.1.4'
O O 0.0106 0.0060 'International Tables Vol C Tables 4.2.6.8 and 6.1.1.4'

loop_
_geom_angle_atom_site_label_1
_geom_angle_atom_site_label_2
_geom_angle_atom_site_label_3
_geom_angle
O1 Fe1 O3 88.3(2)
O1 Fe1 N1 80.3(2)
O1 Fe1 N2 155.8(2)
O1 Fe1 N4 96.4(2)
O3 Fe1 N1 85.7(2)
N2 Fe1 O3 81.4(2)
N2 Fe1 N1 77.2(2)
N2 Fe1 N4 87.6(2)
N4 Fe1 O3 162.3(2)
N4 Fe1 N1 78.3(2)
N12 Fe1 O1 101.9(3)
N12 Fe1 O3 92.0(3)
N12 Fe1 N1 176.7(3)
N12 Fe1 N2 100.3(3)
N12 Fe1 N4 103.7(3)
O1 Fe2 O4 105.9(2)
O1 Fe2 O5 87.7(2)
O1 Fe2 N6 79.7(2)
O1 Fe2 N7 101.2(2)
O1 Fe2 N9 145.8(2)
O4 Fe2 O5 84.6(2)
O4 Fe2 N6 172.3(2)
O4 Fe2 N7 96.0(3)
O4 Fe2 N9 103.1(2)
O5 Fe2 N6 101.1(2)
N7 Fe2 O5 170.5(2)
N7 Fe2 N6 77.5(3)
N7 Fe2 N9 93.3(3)
N9 Fe2 O5 77.4(2)
N9 Fe2 N6 73.5(2)
Fe1 O1 Fe2 129.6(3)
C1 O1 Fe1 117.8(4)
C1 O1 Fe2 110.6(4)
C44 O3 Fe1 121.3(5)
C47 O4 Fe2 128.5(6)
C50 O5 Fe2 152.6(6)
C2 N1 Fe1 102.6(4)
C2 N1 C3 113.8(6)
C3 N1 Fe1 106.7(5)
C13 N1 Fe1 110.8(5)
C13 N1 C2 111.5(6)
C13 N1 C3 110.9(6)
C4 N2 Fe1 115.2(5)
C4 N2 C5 106.9(6)
C5 N2 Fe1 137.7(5)
C4 N3 C10 106.8(6)
C4 N3 C11 127.1(7)
C10 N3 C11 125.4(7)
C14 N4 Fe1 116.1(5)
C14 N4 C15 104.6(7)
C15 N4 Fe1 138.5(6)
C14 N5 C20 106.9(7)
C14 N5 C21 127.1(7)
C20 N5 C21 126.0(7)
C23 N6 Fe2 106.5(5)
C23 N6 C34 114.0(6)
C24 N6 Fe2 110.1(5)
C24 N6 C23 110.3(6)
C24 N6 C34 109.8(6)
C34 N6 Fe2 106.0(5)
C25 N7 Fe2 114.1(5)
C26 N7 Fe2 139.7(7)
C26 N7 C25 105.3(8)
C25 N8 C31 107.5(8)
C25 N8 C32 124.9(9)
C31 N8 C32 127.6(8)
C35 N9 Fe2 112.0(5)
C35 N9 C36 104.4(7)
C36 N9 Fe2 136.4(6)
C35 N10 C41 107.1(7)
C35 N10 C42 127.2(7)
C41 N10 C42 125.2(7)
C44 N11 C45 121.0(7)
C44 N11 C46 124.3(7)
C46 N11 C45 114.7(7)
O2 N12 Fe1 154.9(7)
C47 N13 C48 118.9(10)
C47 N13 C49A 117(2)
C47 N13 C49B 132(2)
C48 N13 C49A 123(2)
C48 N13 C49B 109(2)
C50 N14 C51 120.7(7)
C50 N14 C52A 123.8(13)
C50 N14 C52B 117.8(15)
C51 N14 C52A 115.5(13)
C51 N14 C52B 119.1(13)
O1 C1 H1 109.9
O1 C1 C2 110.6(6)
O1 C1 C23 109.2(7)
C2 C1 H1 109.9
C23 C1 H1 109.9
C23 C1 C2 107.3(7)
N1 C2 C1 108.5(6)
N1 C2 H2A 110.0
N1 C2 H2B 110.0
C1 C2 H2A 110.0
C1 C2 H2B 110.0
H2A C2 H2B 108.4
N1 C3 H3A 110.1
N1 C3 H3B 110.1
H3A C3 H3B 108.4
C4 C3 N1 108.0(6)
C4 C3 H3A 110.1
C4 C3 H3B 110.1
N2 C4 N3 111.4(7)
N2 C4 C3 121.5(7)
N3 C4 C3 127.0(7)
N2 C5 C6 130.0(7)
N2 C5 C10 108.8(7)
C6 C5 C10 121.2(8)
C5 C6 H6 121.8
C7 C6 C5 116.4(7)
C7 C6 H6 121.8
C6 C7 H7 118.2
C6 C7 C8 123.6(9)
C8 C7 H7 118.2
C7 C8 H8 120.4
C9 C8 C7 119.2(9)
C9 C8 H8 120.4
C8 C9 H9 121.5
C8 C9 C10 116.9(7)
C10 C9 H9 121.5
N3 C10 C5 106.1(7)
N3 C10 C9 131.3(7)
C5 C10 C9 122.6(7)
N3 C11 H11A 108.8
N3 C11 H11B 108.8
N3 C11 C12 113.6(7)
H11A C11 H11B 107.7
C12 C11 H11A 108.8
C12 C11 H11B 108.8
C11 C12 H12A 109.5
C11 C12 H12B 109.5
C11 C12 H12C 109.5
H12A C12 H12B 109.5
H12A C12 H12C 109.5
H12B C12 H12C 109.5
N1 C13 H13A 109.4
N1 C13 H13B 109.4
N1 C13 C14 111.1(7)
H13A C13 H13B 108.0
C14 C13 H13A 109.4
C14 C13 H13B 109.4
N4 C14 N5 112.7(7)
N4 C14 C13 122.3(8)
N5 C14 C13 125.0(7)
N4 C15 C16 128.4(8)
C20 C15 N4 110.0(8)
C20 C15 C16 121.5(8)
C15 C16 H16 122.0
C17 C16 C15 116.1(8)
C17 C16 H16 122.0
C16 C17 H17 119.8
C16 C17 C18 120.4(9)
C18 C17 H17 119.8
C17 C18 H18 118.8
C19 C18 C17 122.5(9)
C19 C18 H18 118.8
C18 C19 H19 121.7
C18 C19 C20 116.6(8)
C20 C19 H19 121.7
C15 C20 N5 105.8(7)
C15 C20 C19 122.9(8)
C19 C20 N5 131.3(8)
N5 C21 H21A 109.2
N5 C21 H21B 109.2
N5 C21 C22 112.1(7)
H21A C21 H21B 107.9
C22 C21 H21A 109.2
C22 C21 H21B 109.2
C21 C22 H22A 109.5
C21 C22 H22B 109.5
C21 C22 H22C 109.5
H22A C22 H22B 109.5
H22A C22 H22C 109.5
H22B C22 H22C 109.5
N6 C23 C1 109.2(7)
N6 C23 H23A 109.8
N6 C23 H23B 109.8
C1 C23 H23A 109.8
C1 C23 H23B 109.8
H23A C23 H23B 108.3
N6 C24 H24A 109.3
N6 C24 H24B 109.3
H24A C24 H24B 108.0
C25 C24 N6 111.4(8)
C25 C24 H24A 109.3
C25 C24 H24B 109.3
N7 C25 N8 110.0(8)
N7 C25 C24 123.2(7)
N8 C25 C24 126.7(9)
N7 C26 C27 129.1(9)
N7 C26 C31 112.5(9)
C31 C26 C27 118.4(8)
C26 C27 H27 121.3
C28 C27 C26 117.3(11)
C28 C27 H27 121.3
C27 C28 H28 119.7
C27 C28 C29 120.7(11)
C29 C28 H28 119.7
C28 C29 H29 118.5
C30 C29 C28 123.0(9)
C30 C29 H29 118.5
C29 C30 H30 123.7
C31 C30 C29 112.6(10)
C31 C30 H30 123.7
C26 C31 N8 104.7(7)
C26 C31 C30 128.0(10)
C30 C31 N8 127.3(10)
N8 C32 H32A 109.9
N8 C32 H32B 109.9
N8 C32 C33 109.0(8)
H32A C32 H32B 108.3
C33 C32 H32A 109.9
C33 C32 H32B 109.9
C32 C33 H33A 109.5
C32 C33 H33B 109.5
C32 C33 H33C 109.5
H33A C33 H33B 109.5
H33A C33 H33C 109.5
H33B C33 H33C 109.5
N6 C34 H34A 110.3
N6 C34 H34B 110.3
N6 C34 C35 107.2(6)
H34A C34 H34B 108.5
C35 C34 H34A 110.3
C35 C34 H34B 110.3
N9 C35 N10 113.3(7)
N9 C35 C34 121.6(7)
N10 C35 C34 125.0(7)
C37 C36 N9 129.7(7)
C41 C36 N9 109.8(7)
C41 C36 C37 120.4(7)
C36 C37 H37 121.8
C38 C37 C36 116.3(8)
C38 C37 H37 121.8
C37 C38 H38 118.8
C37 C38 C39 122.4(9)
C39 C38 H38 118.8
C38 C39 H39 119.2
C38 C39 C40 121.7(8)
C40 C39 H39 119.2
C39 C40 H40 122.0
C41 C40 C39 116.1(8)
C41 C40 H40 122.0
N10 C41 C36 105.3(7)
C40 C41 N10 131.5(8)
C40 C41 C36 123.1(8)
N10 C42 H42A 109.2
N10 C42 H42B 109.2
N10 C42 C43 111.9(8)
H42A C42 H42B 107.9
C43 C42 H42A 109.2
C43 C42 H42B 109.2
C42 C43 H43A 109.5
C42 C43 H43B 109.5
C42 C43 H43C 109.5
H43A C43 H43B 109.5
H43A C43 H43C 109.5
H43B C43 H43C 109.5
O3 C44 N11 123.4(7)
O3 C44 H44 118.3
N11 C44 H44 118.3
N11 C45 H45A 109.5
N11 C45 H45B 109.5
N11 C45 H45C 109.5
H45A C45 H45B 109.5
H45A C45 H45C 109.5
H45B C45 H45C 109.5
N11 C46 H46A 109.5
N11 C46 H46B 109.5
N11 C46 H46C 109.5
H46A C46 H46B 109.5
H46A C46 H46C 109.5
H46B C46 H46C 109.5
O4 C47 N13 128.2(10)
O4 C47 H47 115.9
N13 C47 H47 115.9
N13 C48 H48A 109.5
N13 C48 H48B 109.5
N13 C48 H48C 109.5
H48A C48 H48B 109.5
H48A C48 H48C 109.5
H48B C48 H48C 109.5
N13 C49A H49A 109.5
N13 C49A H49B 109.5
N13 C49A H49C 109.5
H49A C49A H49B 109.5
H49A C49A H49C 109.5
H49B C49A H49C 109.5
N13 C49B H49D 109.5
N13 C49B H49E 109.5
N13 C49B H49F 109.5
H49D C49B H49E 109.5
H49D C49B H49F 109.5
H49E C49B H49F 109.5
O5 C50 N14 123.8(8)
O5 C50 H50 118.1
N14 C50 H50 118.1
N14 C51 H51A 109.5
N14 C51 H51B 109.5
N14 C51 H51C 109.5
H51A C51 H51B 109.5
H51A C51 H51C 109.5
H51B C51 H51C 109.5
N14 C52A H52A 109.5
N14 C52A H52B 109.5
N14 C52A H52C 109.5
H52A C52A H52B 109.5
H52A C52A H52C 109.5
H52B C52A H52C 109.5
N14 C52B H52D 109.5
N14 C52B H52E 109.5
N14 C52B H52F 109.5
H52D C52B H52E 109.5
H52D C52B H52F 109.5
H52E C52B H52F 109.5
F1 B1 F2A 106.5(10)
F1 B1 F2B 107.3(9)
F1 B1 F4B 107.6(9)
F2B B1 F4B 100.2(11)
F3 B1 F1 113.0(8)
F3 B1 F2A 89.8(10)
F3 B1 F2B 122.3(10)
F3 B1 F4B 104.8(9)
F4A B1 F1 122.1(10)
F4A B1 F2A 96.8(14)
F4A B1 F3 119.4(10)
F5 B2 F6 108.9(8)
F5 B2 F7A 116.5(11)
F5 B2 F8A 92.9(10)
F5 B2 F7B 102.1(9)
F6 B2 F8A 107.6(10)
F6 B2 F7B 106.1(9)
F7A B2 F6 121.7(12)
F7A B2 F8A 104.6(13)
F8B B2 F5 127.3(11)
F8B B2 F6 101.9(9)
F8B B2 F7B 109.0(10)
F9 B3 F11A 117.8(10)
F9 B3 F12A 95.0(11)
F9 B3 F11B 93.0(8)
F10 B3 F9 114.5(8)
F10 B3 F11A 119.4(10)
F10 B3 F12A 104.8(9)
F10 B3 F11B 104.0(8)
F11A B3 F12A 98.9(12)
F12B B3 F9 120.1(10)
F12B B3 F10 114.0(9)
F12B B3 F11B 107.2(10)

loop_
_geom_bond_atom_site_label_1
_geom_bond_atom_site_label_2
_geom_bond_distance
Fe1 O1 1.963(5)
Fe1 O3 2.152(6)
Fe1 N1 2.275(6)
Fe1 N2 2.093(6)
Fe1 N4 2.107(6)
Fe1 N12 1.769(7)
Fe2 O1 2.026(5)
Fe2 O4 2.083(6)
Fe2 O5 2.284(6)
Fe2 N6 2.286(8)
Fe2 N7 2.132(7)
Fe2 N9 2.151(7)
O1 C1 1.439(10)
O2 N12 1.164(9)
O3 C44 1.251(9)
O4 C47 1.233(11)
O5 C50 1.218(11)
N1 C2 1.497(11)
N1 C3 1.504(9)
N1 C13 1.486(10)
N2 C4 1.335(10)
N2 C5 1.380(10)
N3 C4 1.367(10)
N3 C10 1.398(10)
N3 C11 1.468(10)
N4 C14 1.327(10)
N4 C15 1.389(11)
N5 C14 1.350(11)
N5 C20 1.382(10)
N5 C21 1.473(10)
N6 C23 1.481(10)
N6 C24 1.473(10)
N6 C34 1.482(10)
N7 C25 1.360(12)
N7 C26 1.354(11)
N8 C25 1.363(11)
N8 C31 1.403(12)
N8 C32 1.494(13)
N9 C35 1.314(11)
N9 C36 1.411(9)
N10 C35 1.359(10)
N10 C41 1.386(10)
N10 C42 1.458(11)
N11 C44 1.287(10)
N11 C45 1.486(11)
N11 C46 1.450(10)
N13 C47 1.329(13)
N13 C48 1.424(12)
N13 C49A 1.440(16)
N13 C49B 1.425(16)
N14 C50 1.316(11)
N14 C51 1.461(10)
N14 C52A 1.466(14)
N14 C52B 1.472(14)
C1 H1 1.0000
C1 C2 1.524(11)
C1 C23 1.519(12)
C2 H2A 0.9900
C2 H2B 0.9900
C3 H3A 0.9900
C3 H3B 0.9900
C3 C4 1.463(12)
C5 C6 1.395(12)
C5 C10 1.399(10)
C6 H6 0.9500
C6 C7 1.366(13)
C7 H7 0.9500
C7 C8 1.440(12)
C8 H8 0.9500
C8 C9 1.391(13)
C9 H9 0.9500
C9 C10 1.400(11)
C11 H11A 0.9900
C11 H11B 0.9900
C11 C12 1.519(11)
C12 H12A 0.9800
C12 H12B 0.9800
C12 H12C 0.9800
C13 H13A 0.9900
C13 H13B 0.9900
C13 C14 1.495(12)
C15 C16 1.413(13)
C15 C20 1.376(12)
C16 H16 0.9500
C16 C17 1.407(13)
C17 H17 0.9500
C17 C18 1.413(13)
C18 H18 0.9500
C18 C19 1.376(13)
C19 H19 0.9500
C19 C20 1.380(12)
C21 H21A 0.9900
C21 H21B 0.9900
C21 C22 1.525(13)
C22 H22A 0.9800
C22 H22B 0.9800
C22 H22C 0.9800
C23 H23A 0.9900
C23 H23B 0.9900
C24 H24A 0.9900
C24 H24B 0.9900
C24 C25 1.462(12)
C26 C27 1.425(14)
C26 C31 1.356(14)
C27 H27 0.9500
C27 C28 1.392(13)
C28 H28 0.9500
C28 C29 1.414(16)
C29 H29 0.9500
C29 C30 1.405(16)
C30 H30 0.9500
C30 C31 1.385(13)
C32 H32A 0.9900
C32 H32B 0.9900
C32 C33 1.532(13)
C33 H33A 0.9800
C33 H33B 0.9800
C33 H33C 0.9800
C34 H34A 0.9900
C34 H34B 0.9900
C34 C35 1.497(11)
C36 C37 1.395(11)
C36 C41 1.388(11)
C37 H37 0.9500
C37 C38 1.378(11)
C38 H38 0.9500
C38 C39 1.381(13)
C39 H39 0.9500
C39 C40 1.381(13)
C40 H40 0.9500
C40 C41 1.372(11)
C42 H42A 0.9900
C42 H42B 0.9900
C42 C43 1.515(12)
C43 H43A 0.9800
C43 H43B 0.9800
C43 H43C 0.9800
C44 H44 0.9500
C45 H45A 0.9800
C45 H45B 0.9800
C45 H45C 0.9800
C46 H46A 0.9800
C46 H46B 0.9800
C46 H46C 0.9800
C47 H47 0.9500
C48 H48A 0.9800
C48 H48B 0.9800
C48 H48C 0.9800
C49A H49A 0.9800
C49A H49B 0.9800
C49A H49C 0.9800
C49B H49D 0.9800
C49B H49E 0.9800
C49B H49F 0.9800
C50 H50 0.9500
C51 H51A 0.9800
C51 H51B 0.9800
C51 H51C 0.9800
C52A H52A 0.9800
C52A H52B 0.9800
C52A H52C 0.9800
C52B H52D 0.9800
C52B H52E 0.9800
C52B H52F 0.9800
F1 B1 1.359(9)
F2A B1 1.392(13)
F2B B1 1.372(12)
F3 B1 1.349(10)
F4A B1 1.347(13)
F4B B1 1.394(12)
F5 B2 1.365(10)
F6 B2 1.383(10)
F7A B2 1.379(13)
F8A B2 1.440(13)
F7B B2 1.416(12)
F8B B2 1.331(11)
F9 B3 1.362(9)
F10 B3 1.345(9)
F11A B3 1.375(13)
F12A B3 1.411(13)
F11B B3 1.423(11)
F12B B3 1.324(11)

loop_
_smtbx_masks_void_nr
_smtbx_masks_void_average_x
_smtbx_masks_void_average_y
_smtbx_masks_void_average_z
_smtbx_masks_void_volume
_smtbx_masks_void_count_electrons
1 0.000 0.000 0.500 253.1 67.9
